data_7059545
loop_
_publ_author_name
'Wang, Jin-Hua'
'Dai, Jing-Wei'
'Li, Zhao-Yang'
'Yamashita, Masahiro'

_publ_section_title
;
 Strong antiferromagnetic coupling of the cobalt(ii)--semiquinone radical
 in a dinuclear complex with 2,2&#x2032;-bipyrimidine ligands
;
_journal_issue 20
_journal_name_full 'New Journal of Chemistry'
_journal_page_first 8471
_journal_page_last 8476
_journal_paper_doi 10.1039/D0NJ00767F
_journal_volume 44
_journal_year 2020
_chemical_formula_moiety 'C64 H86 Co2 N4 O8, 4(C14 H22 O2)'
_chemical_formula_sum 'C120 H174 Co2 N4 O16'
_chemical_formula_weight 2046.48
_space_group_crystal_system monoclinic
_space_group_IT_number 5
_space_group_name_Hall 'C 2y'
_space_group_name_H-M_alt 'C 1 2 1'
_atom_sites_solution_hydrogens mixed
_atom_sites_solution_primary iterative
_audit_creation_date 2020-04-22
_audit_creation_method
;
Olex2 1.2
(compiled 2018.05.29 svn.r3508 for OlexSys, GUI svn.r5506)
;
_audit_update_record
;
2020-04-23 deposited with the CCDC.	2020-04-29 downloaded from the CCDC.
;
_cell_angle_alpha 90
_cell_angle_beta 120.098(2)
_cell_angle_gamma 90
_cell_formula_units_Z 2
_cell_length_a 19.2493(4)
_cell_length_b 25.2702(5)
_cell_length_c 14.4843(3)
_cell_measurement_reflns_used 9642
_cell_measurement_temperature 293(2)
_cell_measurement_theta_max 73.2460
_cell_measurement_theta_min 3.1660
_cell_volume 6095.7(2)
_computing_molecular_graphics 'Olex2 (Dolomanov et al., 2009)'
_computing_publication_material 'Olex2 (Dolomanov et al., 2009)'
_computing_structure_refinement 'ShelXL (Sheldrick, 2015)'
_computing_structure_solution 'olex2.solve (Bourhis et al., 2015)'
_diffrn_ambient_temperature 293(2)
_diffrn_measured_fraction_theta_full 0.994
_diffrn_measured_fraction_theta_max 0.994
_diffrn_measurement_device_type 'multiwire proportional'
_diffrn_measurement_method 'phi and omega scans'
_diffrn_radiation_monochromator graphite
_diffrn_radiation_type CuK\a
_diffrn_radiation_wavelength 1.54178
_diffrn_reflns_av_R_equivalents 0.0269
_diffrn_reflns_av_unetI/netI 0.0319
_diffrn_reflns_Laue_measured_fraction_full 0.994
_diffrn_reflns_Laue_measured_fraction_max 0.994
_diffrn_reflns_limit_h_max 23
_diffrn_reflns_limit_h_min -21
_diffrn_reflns_limit_k_max 24
_diffrn_reflns_limit_k_min -30
_diffrn_reflns_limit_l_max 17
_diffrn_reflns_limit_l_min -17
_diffrn_reflns_number 17898
_diffrn_reflns_point_group_measured_fraction_full 0.697
_diffrn_reflns_point_group_measured_fraction_max 0.697
_diffrn_reflns_theta_full 68.997
_diffrn_reflns_theta_max 68.997
_diffrn_reflns_theta_min 3.178
_exptl_absorpt_coefficient_mu 2.600
_exptl_absorpt_correction_T_max 1.00000
_exptl_absorpt_correction_T_min 0.80562
_exptl_absorpt_correction_type multi-scan
_exptl_absorpt_process_details
;
CrysAlisPro 1.171.39.33c (Rigaku Oxford Diffraction, 2017)
Empirical absorption correction using spherical harmonics,
 implemented in SCALE3 ABSPACK scaling algorithm.
;
_exptl_crystal_colour black
_exptl_crystal_colour_primary black
_exptl_crystal_density_diffrn 1.115
_exptl_crystal_description block
_exptl_crystal_F_000 2208
_exptl_crystal_size_max 0.35
_exptl_crystal_size_mid 0.2
_exptl_crystal_size_min 0.15
_refine_diff_density_max 0.389
_refine_diff_density_min -0.308
_refine_diff_density_rms 0.052
_refine_ls_abs_structure_details
;
 Refined as an inversion twin.
;
_refine_ls_abs_structure_Flack 0.564(10)
_refine_ls_extinction_method none
_refine_ls_goodness_of_fit_ref 1.102
_refine_ls_hydrogen_treatment constr
_refine_ls_matrix_type full
_refine_ls_number_parameters 820
_refine_ls_number_reflns 7907
_refine_ls_number_restraints 1039
_refine_ls_restrained_S_all 1.117
_refine_ls_R_factor_all 0.0750
_refine_ls_R_factor_gt 0.0693
_refine_ls_shift/su_max 0.000
_refine_ls_shift/su_mean 0.000
_refine_ls_structure_factor_coef Fsqd
_refine_ls_weighting_details 'w=1/[\s^2^(Fo^2^)+(0.1541P)^2^+1.9051P] where P=(Fo^2^+2Fc^2^)/3'
_refine_ls_weighting_scheme calc
_refine_ls_wR_factor_gt 0.2099
_refine_ls_wR_factor_ref 0.2168
_reflns_Friedel_coverage 0.369
_reflns_Friedel_fraction_full 0.385
_reflns_Friedel_fraction_max 0.385
_reflns_number_gt 6894
_reflns_number_total 7907
_reflns_threshold_expression 'I > 2\s(I)'
_cod_data_source_file d0nj00767f2.cif
_cod_data_source_block 123
_cod_depositor_comments
;Adding full bibliography for 7059544--7059545.cif.

 Adding full bibliography for 7059544--7059545.cif.
;
_cod_database_code 7059545
_shelx_shelxl_version_number 2018/3
_shelx_space_group_comment
;
The symmetry employed for this shelxl refinement is uniquely defined
by the following loop, which should always be used as a source of
symmetry information in preference to the above space-group names.
They are only intended as comments.
;
_shelx_estimated_absorpt_t_max 0.696
_shelx_estimated_absorpt_t_min 0.463
_olex2_refinement_description
;
1. Twinned data refinement
 Scales: 0.436(10)
 0.564(10)
2. Fixed Uiso
 At 1.2 times of:
  All C(H) groups
 At 1.5 times of:
  All C(H,H,H) groups, All O(H) groups
3. Restrained distances
 O6B-C33 \\sim O6-C29
 with sigma of 0.02
4. Uiso/Uaniso restraints and constraints
O6 \\sim O6B: within 1.7A with sigma of 0.0001 and sigma for terminal atoms of
0.0002
O1 \\sim O2 \\sim O3 \\sim O4 \\sim C1 \\sim C2 \\sim C3 \\sim C4 \\sim C5
\\sim C6 \\sim C7 \\sim C8 \\sim C9 \\sim C10 \\sim C11A \\sim C12A \\sim C13A
\\sim C14A \\sim C15 \\sim C16 \\sim C17 \\sim C18 \\sim C19 \\sim C20 \\sim
C21 \\sim C22 \\sim C23 \\sim C24 \\sim C25 \\sim C26A \\sim C27A \\sim C28A
\\sim O1A \\sim O2A \\sim O3A \\sim O4A \\sim C1A \\sim C2A \\sim C3A \\sim C4A
\\sim C5A \\sim C6A \\sim C7A \\sim C8A \\sim C9A \\sim C10A \\sim C11B \\sim
C12B \\sim C13B \\sim C14B \\sim C15A \\sim C16A \\sim C17A \\sim C18A \\sim
C19A \\sim C20A \\sim C21A \\sim C22A \\sim C23A \\sim C24A \\sim C25A \\sim
C26B \\sim C27B \\sim C28B \\sim O5 \\sim C29 \\sim C30 \\sim C31 \\sim C32
\\sim C33 \\sim C34 \\sim C35 \\sim C36 \\sim C37 \\sim C38 \\sim C39 \\sim O6
\\sim C40A \\sim C41A \\sim C42A \\sim O6B \\sim C40B \\sim C41B \\sim C42B
\\sim O7 \\sim C43 \\sim C44 \\sim C45 \\sim C46 \\sim C47 \\sim C48 \\sim C49
\\sim C50 \\sim C51 \\sim C52 \\sim C53 \\sim O8 \\sim C54A \\sim C55A \\sim
C56A \\sim O8B \\sim C54B \\sim C55B \\sim C56B: within 1.7A with sigma of 0.01
and sigma for terminal atoms of 0.02
Uanis(O6B) \\sim Ueq: with sigma of 0.001 and sigma for terminal atoms of 0.002
Uanis(O2A) \\sim Ueq, Uanis(C1A) \\sim Ueq: with sigma of 0.003 and sigma for
terminal atoms of 0.006
Uanis(O1A) \\sim Ueq, Uanis(C8A) \\sim Ueq, Uanis(C11B) \\sim Ueq: with sigma
of 0.01 and sigma for terminal atoms of 0.02
5. Others
 Sof(C40B)=Sof(H40D)=Sof(H40E)=Sof(H40F)=Sof(C41B)=Sof(H41D)=Sof(H41E)=
 Sof(H41F)=Sof(C42B)=Sof(H42D)=Sof(H42E)=Sof(H42F)=1-FVAR(1)
 Sof(C40A)=Sof(H40A)=Sof(H40B)=Sof(H40C)=Sof(C41A)=Sof(H41A)=Sof(H41B)=
 Sof(H41C)=Sof(C42A)=Sof(H42A)=Sof(H42B)=Sof(H42C)=FVAR(1)
 Sof(C54B)=Sof(H54D)=Sof(H54E)=Sof(H54F)=Sof(C55B)=Sof(H55D)=Sof(H55E)=
 Sof(H55F)=Sof(C56B)=Sof(H56D)=Sof(H56E)=Sof(H56F)=1-FVAR(2)
 Sof(C54A)=Sof(H54A)=Sof(H54B)=Sof(H54C)=Sof(C55A)=Sof(H55A)=Sof(H55B)=
 Sof(H55C)=Sof(C56A)=Sof(H56A)=Sof(H56B)=Sof(H56C)=FVAR(2)
 Sof(H43)=Sof(O8B)=Sof(H8BA)=1-FVAR(3)
 Sof(H47)=Sof(O8)=Sof(H8)=FVAR(3)
 Sof(O1A)=Sof(O2A)=Sof(O3A)=Sof(O4A)=Sof(C1A)=Sof(C2A)=Sof(C3A)=Sof(H3A)=
 Sof(C4A)=Sof(C5A)=Sof(H5A)=Sof(C6A)=Sof(C7A)=Sof(C8A)=Sof(H8AA)=Sof(H8AB)=
 Sof(H8AC)=Sof(C9A)=Sof(H9AA)=Sof(H9AB)=Sof(H9AC)=Sof(C10A)=Sof(H10D)=Sof(H10E)=
 Sof(H10F)=Sof(C11B)=Sof(C12B)=Sof(H12D)=Sof(H12E)=Sof(H12F)=Sof(C13B)=
 Sof(H13D)=Sof(H13E)=Sof(H13F)=Sof(C14B)=Sof(H14D)=Sof(H14E)=Sof(H14F)=
 Sof(C15A)=Sof(C16A)=Sof(C17A)=Sof(H17A)=Sof(C18A)=Sof(C19A)=Sof(H19A)=
 Sof(C20A)=Sof(C21A)=Sof(C22A)=Sof(H22D)=Sof(H22E)=Sof(H22F)=Sof(C23A)=
 Sof(H23D)=Sof(H23E)=Sof(H23F)=Sof(C24A)=Sof(H24D)=Sof(H24E)=Sof(H24F)=
 Sof(C25A)=Sof(C26B)=Sof(H26D)=Sof(H26E)=Sof(H26F)=Sof(C27B)=Sof(H27D)=
 Sof(H27E)=Sof(H27F)=Sof(C28B)=Sof(H28D)=Sof(H28E)=Sof(H28F)=1-FVAR(4)
 Sof(O1)=Sof(O2)=Sof(O3)=Sof(O4)=Sof(C1)=Sof(C2)=Sof(C3)=Sof(H3)=Sof(C4)=
 Sof(C5)=Sof(H5)=Sof(C6)=Sof(C7)=Sof(C8)=Sof(H8A)=Sof(H8B)=Sof(H8C)=Sof(C9)=
 Sof(H9A)=Sof(H9B)=Sof(H9C)=Sof(C10)=Sof(H10A)=Sof(H10B)=Sof(H10C)=Sof(C11A)=
 Sof(C12A)=Sof(H12A)=Sof(H12B)=Sof(H12C)=Sof(C13A)=Sof(H13A)=Sof(H13B)=
 Sof(H13C)=Sof(C14A)=Sof(H14A)=Sof(H14B)=Sof(H14C)=Sof(C15)=Sof(C16)=Sof(C17)=
 Sof(H17)=Sof(C18)=Sof(C19)=Sof(H19)=Sof(C20)=Sof(C21)=Sof(C22)=Sof(H22A)=
 Sof(H22B)=Sof(H22C)=Sof(C23)=Sof(H23A)=Sof(H23B)=Sof(H23C)=Sof(C24)=Sof(H24A)=
 Sof(H24B)=Sof(H24C)=Sof(C25)=Sof(C26A)=Sof(H26A)=Sof(H26B)=Sof(H26C)=Sof(C27A)=
 Sof(H27A)=Sof(H27B)=Sof(H27C)=Sof(C28A)=Sof(H28A)=Sof(H28B)=Sof(H28C)=FVAR(4)
 Sof(H29)=Sof(O6B)=Sof(H6B)=1-FVAR(5)
 Sof(H33)=Sof(O6)=Sof(H6)=FVAR(5)
 Fixed X: C1(0.2872) C2(0.36648) C3(0.37307) C4(0.31059) C5(0.236769)
 C6(0.2227) C7(0.434969) C8(0.51698) C9(0.416039) C10(0.44177) C11A(0.326281)
 C12A(0.38209) C13A(0.368871) C14A(0.25113) C21(0.20229) C22(0.240549)
 C23(0.240669) C24(0.112221) C25(0.31511) C26A(0.402029) C27A(0.316449)
 C28A(0.275569) C7A(0.43298) C8A(0.51283) C9A(0.416679) C10A(0.45162)
 C11B(0.33418) C12B(0.39958) C13B(0.36163) C14B(0.258321) C21A(0.20859)
 C22A(0.2534) C23A(0.247519) C24A(0.118811) C25A(0.30307) C26B(0.369981)
 C27B(0.240669) C28B(0.33225) C35(-0.062171) C36(-0.01173) C37(-0.11098) C38(-
 0.00382) C39(-0.336009) C40A(-0.36561) C41A(-0.378389) C42A(-0.35654) C40B(-
 0.356119) C41B(-0.3845) C42B(-0.379959) C49(0.05964) C50(0.00117) C51(0.01713)
 C52(0.111731) C53(0.339549) C54A(0.38171) C55A(0.36713) C56A(0.37026)
 C54B(0.36272) C55B(0.381391) C56B(0.353971)
 Fixed Y: C1(0.8829) C2(0.87115) C3(0.82485) C4(0.788469) C5(0.79878)
 C6(0.84546) C7(0.91089) C8(0.88932) C9(0.96315) C10(0.92058) C11A(0.740109)
 C12A(0.70309) C13A(0.761161) C14A(0.707809) C21(0.95416) C22(0.90144)
 C23(0.971049) C24(0.946219) C25(1.135509) C26A(1.118761) C27A(1.17636)
 C28A(1.161231) C7A(0.96996) C8A(0.98786) C9A(0.911921) C10A(0.96504)
 C11B(1.14005) C12B(1.17504) C13B(1.129861) C14B(1.17637) C21A(0.92696)
 C22A(0.9779) C23A(0.908509) C24A(0.935809) C25A(0.739519) C26B(0.732309)
 C27B(0.694449) C28B(0.734009) C35(0.769469) C36(0.71707) C37(0.759549)
 C38(0.817841) C39(0.818181) C40A(0.79906) C41A(0.776079) C42A(0.8742)
 C40B(0.86143) C41B(0.77076) C42B(0.85057) C49(1.111871) C50(1.06699)
 C51(1.162841) C52(1.12205) C53(1.06988) C54A(1.113851) C55A(1.01335)
 C56A(1.076139) C54B(1.09376) C55B(1.09476) C56B(1.0122)
 Fixed Z: C1(0.5501) C2(0.56559) C3(0.51997) C4(0.457589) C5(0.44176)
 C6(0.484479) C7(0.631061) C8(0.653851) C9(0.566469) C10(0.74029) C11A(0.40232)
 C12A(0.49323) C13A(0.33968) C14A(0.3226) C21(0.17718) C22(0.234519)
 C23(0.11048) C24(0.09873) C25(0.35929) C26A(0.39423) C27A(0.44078)
 C28A(0.24618) C7A(0.63381) C8A(0.642241) C9A(0.58966) C10A(0.74988)
 C11B(0.41062) C12B(0.496019) C13B(0.322121) C14B(0.33998) C21A(0.18737)
 C22A(0.24966) C23A(0.12252) C24A(0.110701) C25A(0.35777) C26B(0.473129)
 C27B(0.33791) C28B(0.277369) C35(0.123811) C36(0.17799) C37(0.004519)
 C38(0.14497) C39(0.08046) C40A(-0.047911) C41A(0.11903) C42A(0.07982) C40B(-
 0.023272) C41B(0.01895) C42B(0.125541) C49(0.87089) C50(0.8526) C51(0.82077)
 C52(0.994539) C53(0.92307) C54A(0.89029) C55A(0.902659) C56A(1.03597)
 C54B(1.03376) C55B(0.86795) C56B(0.935889)
6.a Riding coordinates:
 C8(H8A,H8B,H8C), C9(H9A,H9B,H9C), C10(H10A,H10B,H10C), C12A(H12A,H12B,H12C),
 C13A(H13A,H13B,H13C), C14A(H14A,H14B,H14C), C22(H22A,H22B,H22C), C23(H23A,H23B,
 H23C), C24(H24A,H24B,H24C), C26A(H26A,H26B,H26C), C27A(H27A,H27B,H27C),
 C28A(H28A,H28B,H28C), C8A(H8AA,H8AB,H8AC), C9A(H9AA,H9AB,H9AC), C10A(H10D,H10E,
 H10F), C12B(H12D,H12E,H12F), C13B(H13D,H13E,H13F), C14B(H14D,H14E,H14F),
 C22A(H22D,H22E,H22F), C23A(H23D,H23E,H23F), C24A(H24D,H24E,H24F), C26B(H26D,
 H26E,H26F), C27B(H27D,H27E,H27F), C28B(H28D,H28E,H28F), C36(H36A,H36B,H36C),
 C37(H37A,H37B,H37C), C38(H38A,H38B,H38C), C40A(H40A,H40B,H40C), C41A(H41A,H41B,
 H41C), C42A(H42A,H42B,H42C), C40B(H40D,H40E,H40F), C41B(H41D,H41E,H41F),
 C42B(H42D,H42E,H42F), C50(H50A,H50B,H50C), C51(H51A,H51B,H51C), C52(H52A,H52B,
 H52C), C54A(H54A,H54B,H54C), C55A(H55A,H55B,H55C), C56A(H56A,H56B,H56C),
 C54B(H54D,H54E,H54F), C55B(H55D,H55E,H55F), C56B(H56D,H56E,H56F)
6.b Aromatic/amide H refined with riding coordinates:
 C57(H57), C58(H58), C59(H59), C3(H3), C5(H5), C17(H17), C19(H19), C3A(H3A),
 C5A(H5A), C17A(H17A), C19A(H19A), C29(H29), C31(H31), C33(H33), C43(H43),
 C45(H45), C47(H47)
6.c Fitted hexagon refined as free rotating group:
 C1A(C2A,C3A,C4A,C5A,C6A)
6.d Idealised tetrahedral OH refined as rotating group:
 O5(H5B), O6(H6), O6B(H6B), O7(H7), O8(H8), O8B(H8BA)
;
_olex2_submission_special_instructions 'No special instructions were received'

loop_
_space_group_symop_operation_xyz
'x, y, z'
'-x, y, -z'
'x+1/2, y+1/2, z'
'-x+1/2, y+1/2, -z'

loop_
_atom_site_label
_atom_site_type_symbol
_atom_site_fract_x
_atom_site_fract_y
_atom_site_fract_z
_atom_site_U_iso_or_equiv
_atom_site_adp_type
_atom_site_occupancy
_atom_site_site_symmetry_order
_atom_site_calc_flag
_atom_site_refinement_flags_posn
_atom_site_refinement_flags_adp
_atom_site_refinement_flags_occupancy
_atom_site_disorder_assembly
_atom_site_disorder_group
Co1 Co 0.13811(4) 0.93882(13) 0.47109(6) 0.0558(3) Uani 1 1 d . . . . .
N1 N -0.1054(2) 0.9400(3) 0.4054(3) 0.0518(8) Uani 1 1 d . . . . .
N2 N 0.0081(2) 0.9380(3) 0.3823(3) 0.0508(8) Uani 1 1 d . . . . .
C57 C -0.0402(3) 0.9391(5) 0.2774(4) 0.0663(12) Uani 1 1 d . . . . .
H57 H -0.018177 0.939258 0.233083 0.080 Uiso 1 1 calc R . . . .
C58 C -0.1223(3) 0.9400(5) 0.2327(4) 0.0728(14) Uani 1 1 d . . . . .
H58 H -0.155877 0.939991 0.159070 0.087 Uiso 1 1 calc R . . . .
C59 C -0.1535(3) 0.9409(5) 0.3006(4) 0.0641(12) Uani 1 1 d . . . . .
H59 H -0.208801 0.942175 0.272125 0.077 Uiso 1 1 calc R . . . .
C60 C -0.0266(2) 0.9389(4) 0.4418(3) 0.0469(8) Uani 1 1 d . . . . .
O1 O 0.2602(5) 0.9260(4) 0.5653(7) 0.0669(19) Uani 0.734(5) 1 d . U P A 1
O2 O 0.1516(11) 0.8564(4) 0.4668(14) 0.059(2) Uani 0.734(5) 1 d . U P A 1
O3 O 0.1423(5) 0.9423(9) 0.3322(10) 0.063(2) Uani 0.734(5) 1 d . U P A 1
O4 O 0.1640(5) 1.0179(3) 0.4788(5) 0.0540(15) Uani 0.734(5) 1 d . U P A 1
C1 C 0.287200 0.882900 0.550100 0.0596(18) Uani 0.734(5) 1 d . U P A 1
C2 C 0.366480 0.871150 0.565590 0.0645(19) Uani 0.734(5) 1 d . U P A 1
C3 C 0.373070 0.824850 0.519970 0.071(2) Uani 0.734(5) 1 d . U P A 1
H3 H 0.423841 0.816592 0.531284 0.085 Uiso 0.734(5) 1 calc R . P A 1
C4 C 0.310590 0.788469 0.457589 0.072(2) Uani 0.734(5) 1 d . U P A 1
C5 C 0.236769 0.798780 0.441760 0.066(3) Uani 0.734(5) 1 d . U P A 1
H5 H 0.194902 0.775272 0.402757 0.079 Uiso 0.734(5) 1 calc R . P A 1
C6 C 0.222700 0.845460 0.484479 0.066(2) Uani 0.734(5) 1 d . U P A 1
C7 C 0.434969 0.910890 0.631061 0.094(3) Uani 0.734(5) 1 d . U P A 1
C8 C 0.516980 0.889320 0.653851 0.111(5) Uani 0.734(5) 1 d . U P A 1
H8A H 0.528420 0.856900 0.693410 0.166 Uiso 0.734(5) 1 d R . P A 1
H8B H 0.558070 0.914820 0.694730 0.166 Uiso 0.734(5) 1 d R . P A 1
H8C H 0.515540 0.882810 0.587610 0.166 Uiso 0.734(5) 1 d R . P A 1
C9 C 0.416039 0.963150 0.566469 0.115(4) Uani 0.734(5) 1 d . U P A 1
H9A H 0.384150 0.955510 0.491640 0.173 Uiso 0.734(5) 1 d R . P A 1
H9B H 0.465330 0.979700 0.580680 0.173 Uiso 0.734(5) 1 d R . P A 1
H9C H 0.386940 0.986550 0.587150 0.173 Uiso 0.734(5) 1 d R . P A 1
C10 C 0.441770 0.920580 0.740290 0.115(5) Uani 0.734(5) 1 d . U P A 1
H10A H 0.409280 0.950440 0.735450 0.173 Uiso 0.734(5) 1 d R . P A 1
H10B H 0.496760 0.927540 0.792690 0.173 Uiso 0.734(5) 1 d R . P A 1
H10C H 0.423510 0.889800 0.760800 0.173 Uiso 0.734(5) 1 d R . P A 1
C11A C 0.326281 0.740109 0.402320 0.094(3) Uani 0.734(5) 1 d . U P A 1
C12A C 0.382090 0.703090 0.493230 0.132(5) Uani 0.734(5) 1 d . U P A 1
H12A H 0.392250 0.717660 0.560090 0.198 Uiso 0.734(5) 1 d R . P A 1
H12B H 0.431890 0.699360 0.493670 0.198 Uiso 0.734(5) 1 d R . P A 1
H12C H 0.357130 0.669040 0.482930 0.198 Uiso 0.734(5) 1 d R . P A 1
C13A C 0.368871 0.761161 0.339680 0.107(4) Uani 0.734(5) 1 d . U P A 1
H13A H 0.328870 0.769840 0.267760 0.161 Uiso 0.734(5) 1 d R . P A 1
H13B H 0.403690 0.734210 0.338830 0.161 Uiso 0.734(5) 1 d R . P A 1
H13C H 0.399780 0.792160 0.374600 0.161 Uiso 0.734(5) 1 d R . P A 1
C14A C 0.251130 0.707809 0.322600 0.140(6) Uani 0.734(5) 1 d . U P A 1
H14A H 0.220160 0.698810 0.355620 0.210 Uiso 0.734(5) 1 d R . P A 1
H14B H 0.267890 0.676020 0.303040 0.210 Uiso 0.734(5) 1 d R . P A 1
H14C H 0.218930 0.728660 0.259920 0.210 Uiso 0.734(5) 1 d R . P A 1
C15 C 0.1824(5) 0.9875(4) 0.3368(7) 0.0506(16) Uani 0.734(5) 1 d . U P A 1
C16 C 0.2135(5) 0.9970(4) 0.2663(7) 0.0522(17) Uani 0.734(5) 1 d . U P A 1
C17 C 0.2531(7) 1.0432(4) 0.2769(8) 0.064(2) Uani 0.734(5) 1 d . U P A 1
H17 H 0.274349 1.049318 0.232635 0.077 Uiso 0.734(5) 1 calc R . P A 1
C18 C 0.2635(7) 1.0829(5) 0.3538(8) 0.069(2) Uani 0.734(5) 1 d . U P A 1
C19 C 0.2334(8) 1.0741(6) 0.4174(10) 0.068(2) Uani 0.734(5) 1 d . U P A 1
H19 H 0.239959 1.100039 0.466735 0.082 Uiso 0.734(5) 1 calc R . P A 1
C20 C 0.1929(6) 1.0283(4) 0.4138(8) 0.0530(16) Uani 0.734(5) 1 d . U P A 1
C21 C 0.202290 0.954160 0.177180 0.071(2) Uani 0.734(5) 1 d . U P A 1
C22 C 0.240549 0.901440 0.234519 0.084(3) Uani 0.734(5) 1 d . U P A 1
H22A H 0.294400 0.907840 0.291250 0.126 Uiso 0.734(5) 1 d R . P A 1
H22B H 0.241520 0.876980 0.184470 0.126 Uiso 0.734(5) 1 d R . P A 1
H22C H 0.209470 0.886780 0.263420 0.126 Uiso 0.734(5) 1 d R . P A 1
C23 C 0.240669 0.971049 0.110480 0.094(3) Uani 0.734(5) 1 d . U P A 1
H23A H 0.224560 1.006560 0.085180 0.142 Uiso 0.734(5) 1 d R . P A 1
H23B H 0.223260 0.947590 0.050750 0.142 Uiso 0.734(5) 1 d R . P A 1
H23C H 0.298090 0.969520 0.153980 0.142 Uiso 0.734(5) 1 d R . P A 1
C24 C 0.112221 0.946219 0.098730 0.100(4) Uani 0.734(5) 1 d . U P A 1
H24A H 0.090510 0.922100 0.128980 0.149 Uiso 0.734(5) 1 d R . P A 1
H24B H 0.104840 0.931980 0.032960 0.149 Uiso 0.734(5) 1 d R . P A 1
H24C H 0.085040 0.979620 0.085250 0.149 Uiso 0.734(5) 1 d R . P A 1
C25 C 0.315110 1.135509 0.359290 0.106(3) Uani 0.734(5) 1 d . U P A 1
C26A C 0.402029 1.118761 0.394230 0.150(6) Uani 0.734(5) 1 d . U P A 1
H26A H 0.424340 1.099720 0.460390 0.226 Uiso 0.734(5) 1 d R . P A 1
H26B H 0.433870 1.149690 0.403530 0.226 Uiso 0.734(5) 1 d R . P A 1
H26C H 0.401900 1.096470 0.340480 0.226 Uiso 0.734(5) 1 d R . P A 1
C27A C 0.316449 1.176361 0.440780 0.146(5) Uani 0.734(5) 1 d . U P A 1
H27A H 0.262450 1.186420 0.419950 0.219 Uiso 0.734(5) 1 d R . P A 1
H27B H 0.346200 1.207110 0.442020 0.219 Uiso 0.734(5) 1 d R . P A 1
H27C H 0.341520 1.160720 0.510570 0.219 Uiso 0.734(5) 1 d R . P A 1
C28A C 0.275569 1.161232 0.246180 0.153(6) Uani 0.734(5) 1 d . U P A 1
H28A H 0.273520 1.135790 0.195650 0.230 Uiso 0.734(5) 1 d R . P A 1
H28B H 0.306780 1.191220 0.247800 0.230 Uiso 0.734(5) 1 d R . P A 1
H28C H 0.222090 1.172510 0.225510 0.230 Uiso 0.734(5) 1 d R . P A 1
O1A O 0.2610(15) 0.9560(13) 0.577(2) 0.071(4) Uani 0.266(5) 1 d . U P A 2
O2A O 0.1395(13) 1.0199(10) 0.4319(17) 0.063(4) Uani 0.266(5) 1 d . U P A 2
O3A O 0.1611(17) 0.943(2) 0.351(3) 0.056(4) Uani 0.266(5) 1 d . U P A 2
O4A O 0.153(3) 0.8694(14) 0.475(4) 0.063(5) Uani 0.266(5) 1 d . U P A 2
C1A C 0.2716(10) 0.9954(6) 0.5298(14) 0.060(4) Uani 0.266(5) 1 d . U P A 2
C2A C 0.3504(8) 1.0057(7) 0.5560(14) 0.077(5) Uani 0.266(5) 1 d G U P A 2
C3A C 0.3690(8) 1.0526(8) 0.5230(15) 0.077(5) Uani 0.266(5) 1 d G U P A 2
H3A H 0.421642 1.059494 0.540532 0.092 Uiso 0.266(5) 1 calc R . P A 2
C4A C 0.3089(12) 1.0891(7) 0.4639(16) 0.081(4) Uani 0.266(5) 1 d G U P A 2
C5A C 0.2301(10) 1.0788(7) 0.4377(17) 0.069(4) Uani 0.266(5) 1 d G U P A 2
H5A H 0.189904 1.103247 0.398095 0.083 Uiso 0.266(5) 1 calc R . P A 2
C6A C 0.2115(8) 1.0319(8) 0.4707(16) 0.057(3) Uani 0.266(5) 1 d G U P A 2
C7A C 0.432980 0.969960 0.633810 0.096(5) Uani 0.266(5) 1 d . U P A 2
C8A C 0.512830 0.987860 0.642241 0.113(10) Uani 0.266(5) 1 d . U P A 2
H8AA H 0.542300 0.957360 0.641540 0.169 Uiso 0.266(5) 1 d R . P A 2
H8AB H 0.544150 1.007030 0.707580 0.169 Uiso 0.266(5) 1 d R . P A 2
H8AC H 0.501590 1.010290 0.582840 0.169 Uiso 0.266(5) 1 d R . P A 2
C9A C 0.416679 0.911921 0.589660 0.101(7) Uani 0.266(5) 1 d . U P A 2
H9AA H 0.366000 0.910500 0.524400 0.151 Uiso 0.266(5) 1 d R . P A 2
H9AB H 0.415410 0.888670 0.641210 0.151 Uiso 0.266(5) 1 d R . P A 2
H9AC H 0.458640 0.901050 0.576330 0.151 Uiso 0.266(5) 1 d R . P A 2
C10A C 0.451620 0.965040 0.749880 0.133(10) Uani 0.266(5) 1 d . U P A 2
H10D H 0.415430 0.940070 0.753390 0.200 Uiso 0.266(5) 1 d R . P A 2
H10E H 0.445180 0.998920 0.774650 0.200 Uiso 0.266(5) 1 d R . P A 2
H10F H 0.505880 0.953060 0.794040 0.200 Uiso 0.266(5) 1 d R . P A 2
C11B C 0.334180 1.140049 0.410620 0.110(5) Uani 0.266(5) 1 d . U P A 2
C12B C 0.399580 1.175041 0.496019 0.119(9) Uani 0.266(5) 1 d . U P A 2
H12D H 0.399650 1.208800 0.465670 0.179 Uiso 0.266(5) 1 d R . P A 2
H12E H 0.450920 1.158380 0.522250 0.179 Uiso 0.266(5) 1 d R . P A 2
H12F H 0.389260 1.179920 0.553790 0.179 Uiso 0.266(5) 1 d R . P A 2
C13B C 0.361630 1.129860 0.322121 0.119(8) Uani 0.266(5) 1 d . U P A 2
H13D H 0.344910 1.095160 0.292050 0.178 Uiso 0.266(5) 1 d R . P A 2
H13E H 0.418990 1.132550 0.355730 0.178 Uiso 0.266(5) 1 d R . P A 2
H13F H 0.337120 1.155880 0.266570 0.178 Uiso 0.266(5) 1 d R . P A 2
C14B C 0.258321 1.176369 0.339980 0.114(7) Uani 0.266(5) 1 d . U P A 2
H14D H 0.225610 1.178500 0.372630 0.171 Uiso 0.266(5) 1 d R . P A 2
H14E H 0.227540 1.161360 0.269920 0.171 Uiso 0.266(5) 1 d R . P A 2
H14F H 0.275960 1.211190 0.334700 0.171 Uiso 0.266(5) 1 d R . P A 2
C15A C 0.1861(17) 0.8917(12) 0.339(2) 0.062(4) Uani 0.266(5) 1 d . U P A 2
C16A C 0.221(2) 0.8862(14) 0.268(3) 0.071(5) Uani 0.266(5) 1 d . U P A 2
C17A C 0.2491(19) 0.8359(13) 0.280(3) 0.069(5) Uani 0.266(5) 1 d . U P A 2
H17A H 0.262897 0.827693 0.228943 0.083 Uiso 0.266(5) 1 calc R . P A 2
C18A C 0.2632(19) 0.7933(14) 0.349(3) 0.075(4) Uani 0.266(5) 1 d . U P A 2
C19A C 0.223(2) 0.8033(15) 0.417(3) 0.067(4) Uani 0.266(5) 1 d . U P A 2
H19A H 0.218928 0.776037 0.457390 0.081 Uiso 0.266(5) 1 calc R . P A 2
C20A C 0.1953(17) 0.8504(12) 0.418(3) 0.061(4) Uani 0.266(5) 1 d . U P A 2
C21A C 0.208590 0.926960 0.187370 0.066(4) Uani 0.266(5) 1 d . U P A 2
C22A C 0.253400 0.977900 0.249660 0.081(6) Uani 0.266(5) 1 d . U P A 2
H22D H 0.223860 0.994230 0.279240 0.122 Uiso 0.266(5) 1 d R . P A 2
H22E H 0.257800 1.002180 0.201860 0.122 Uiso 0.266(5) 1 d R . P A 2
H22F H 0.306110 0.968630 0.306200 0.122 Uiso 0.266(5) 1 d R . P A 2
C23A C 0.247519 0.908509 0.122520 0.087(7) Uani 0.266(5) 1 d . U P A 2
H23D H 0.301740 0.897490 0.170360 0.131 Uiso 0.266(5) 1 d R . P A 2
H23E H 0.247600 0.937160 0.079050 0.131 Uiso 0.266(5) 1 d R . P A 2
H23F H 0.217510 0.879360 0.077690 0.131 Uiso 0.266(5) 1 d R . P A 2
C24A C 0.118811 0.935809 0.110701 0.064(6) Uani 0.266(5) 1 d . U P A 2
H24D H 0.100450 0.912080 0.051200 0.096 Uiso 0.266(5) 1 d R . P A 2
H24E H 0.110010 0.971680 0.085520 0.096 Uiso 0.266(5) 1 d R . P A 2
H24F H 0.089690 0.929210 0.147320 0.096 Uiso 0.266(5) 1 d R . P A 2
C25A C 0.303070 0.739519 0.357770 0.102(5) Uani 0.266(5) 1 d . U P A 2
C26B C 0.369981 0.732309 0.473129 0.103(7) Uani 0.266(5) 1 d . U P A 2
H26D H 0.378020 0.764860 0.511400 0.154 Uiso 0.266(5) 1 d R . P A 2
H26E H 0.418730 0.722620 0.474550 0.154 Uiso 0.266(5) 1 d R . P A 2
H26F H 0.355310 0.704910 0.506060 0.154 Uiso 0.266(5) 1 d R . P A 2
C27B C 0.240669 0.694449 0.337910 0.136(11) Uani 0.266(5) 1 d . U P A 2
H27D H 0.229710 0.693850 0.395670 0.205 Uiso 0.266(5) 1 d R . P A 2
H27E H 0.262420 0.660920 0.333800 0.205 Uiso 0.266(5) 1 d R . P A 2
H27F H 0.191800 0.701080 0.272140 0.205 Uiso 0.266(5) 1 d R . P A 2
C28B C 0.332250 0.734009 0.277369 0.116(9) Uani 0.266(5) 1 d . U P A 2
H28D H 0.287170 0.727530 0.207600 0.174 Uiso 0.266(5) 1 d R . P A 2
H28E H 0.369250 0.704980 0.297800 0.174 Uiso 0.266(5) 1 d R . P A 2
H28F H 0.358610 0.766070 0.276340 0.174 Uiso 0.266(5) 1 d R . P A 2
O5 O -0.0910(6) 0.8071(4) 0.4365(5) 0.108(3) Uani 1 1 d . U . . .
H5B H -0.122292 0.819746 0.453316 0.162 Uiso 1 1 calc GR . . . .
C29 C -0.0821(6) 0.7890(4) 0.2845(7) 0.073(2) Uani 1 1 d D U . . .
H29 H -0.027546 0.782727 0.328922 0.087 Uiso 0.141(17) 1 calc R . P B 2
C30 C -0.1155(6) 0.7830(4) 0.1752(7) 0.083(2) Uani 1 1 d . U . . .
C31 C -0.1938(7) 0.7909(5) 0.1155(9) 0.095(3) Uani 1 1 d . U . . .
H31 H -0.217157 0.784310 0.042732 0.114 Uiso 1 1 calc R . . . .
C32 C -0.2448(7) 0.8086(5) 0.1532(9) 0.098(3) Uani 1 1 d . U . . .
C33 C -0.2062(7) 0.8147(4) 0.2658(9) 0.091(2) Uani 1 1 d D U . . .
H33 H -0.235746 0.826316 0.296649 0.110 Uiso 0.859(17) 1 calc R . P B 1
C34 C -0.1275(6) 0.8038(4) 0.3287(7) 0.075(2) Uani 1 1 d . U . . .
C35 C -0.062171 0.769469 0.123811 0.103(3) Uani 1 1 d . U . . .
C36 C -0.011730 0.717070 0.177990 0.143(5) Uani 1 1 d . U . . .
H36A H 0.027640 0.724290 0.250970 0.214 Uiso 1 1 d R . . . .
H36B H 0.014740 0.705720 0.140180 0.214 Uiso 1 1 d R . . . .
H36C H -0.047230 0.689680 0.175410 0.214 Uiso 1 1 d R . . . .
C37 C -0.110980 0.759549 0.004519 0.136(5) Uani 1 1 d . U . . .
H37A H -0.145170 0.729420 -0.009030 0.203 Uiso 1 1 d R . . . .
H37B H -0.075390 0.752860 -0.022580 0.203 Uiso 1 1 d R . . . .
H37C H -0.143260 0.790090 -0.030290 0.203 Uiso 1 1 d R . . . .
C38 C -0.003820 0.817841 0.144970 0.134(5) Uani 1 1 d . U . . .
H38A H -0.034910 0.849200 0.113270 0.202 Uiso 1 1 d R . . . .
H38B H 0.029120 0.810610 0.114020 0.202 Uiso 1 1 d R . . . .
H38C H 0.029730 0.823050 0.220450 0.202 Uiso 1 1 d R . . . .
C39 C -0.336009 0.818181 0.080460 0.126(4) Uani 1 1 d . U . . .
O6 O 0.0011(5) 0.7807(4) 0.3530(7) 0.102(3) Uani 0.859(17) 1 d D U P B 1
H6 H 0.014047 0.790646 0.413381 0.153 Uiso 0.859(17) 1 calc GR . P B 1
C40A C -0.365610 0.799060 -0.047911 0.168(10) Uani 0.549(15) 1 d . U P C 1
H40A H -0.341930 0.822160 -0.077160 0.252 Uiso 0.549(15) 1 d R . P C 1
H40B H -0.423050 0.800960 -0.090640 0.252 Uiso 0.549(15) 1 d R . P C 1
H40C H -0.348380 0.763380 -0.047650 0.252 Uiso 0.549(15) 1 d R . P C 1
C41A C -0.378389 0.776079 0.119030 0.168(10) Uani 0.549(15) 1 d . U P C 1
H41A H -0.373480 0.741290 0.096280 0.253 Uiso 0.549(15) 1 d R . P C 1
H41B H -0.434180 0.784860 0.088480 0.253 Uiso 0.549(15) 1 d R . P C 1
H41C H -0.352910 0.776860 0.195450 0.253 Uiso 0.549(15) 1 d R . P C 1
C42A C -0.356540 0.874200 0.079820 0.163(10) Uani 0.549(15) 1 d . U P C 1
H42A H -0.319810 0.889880 0.147430 0.245 Uiso 0.549(15) 1 d R . P C 1
H42B H -0.410280 0.876990 0.067470 0.245 Uiso 0.549(15) 1 d R . P C 1
H42C H -0.352950 0.892350 0.024140 0.245 Uiso 0.549(15) 1 d R . P C 1
O6B O -0.275(2) 0.819(3) 0.277(4) 0.112(12) Uani 0.141(17) 1 d D U P B 2
H6B H -0.309887 0.835189 0.224877 0.168 Uiso 0.141(17) 1 calc GR . P B 2
C40B C -0.356119 0.861430 -0.023272 0.181(12) Uani 0.451(15) 1 d . U P C 2
H40D H -0.330690 0.894840 0.005540 0.271 Uiso 0.451(15) 1 d R . P C 2
H40E H -0.413070 0.866470 -0.066460 0.271 Uiso 0.451(15) 1 d R . P C 2
H40F H -0.335710 0.846880 -0.066220 0.271 Uiso 0.451(15) 1 d R . P C 2
C41B C -0.384500 0.770760 0.018950 0.149(9) Uani 0.451(15) 1 d . U P C 2
H41D H -0.350470 0.746230 0.009530 0.223 Uiso 0.451(15) 1 d R . P C 2
H41E H -0.427160 0.781910 -0.049590 0.223 Uiso 0.451(15) 1 d R . P C 2
H41F H -0.406780 0.753910 0.057690 0.223 Uiso 0.451(15) 1 d R . P C 2
C42B C -0.379959 0.850570 0.125541 0.156(10) Uani 0.451(15) 1 d . U P C 2
H42D H -0.377170 0.832260 0.185380 0.234 Uiso 0.451(15) 1 d R . P C 2
H42E H -0.435150 0.855020 0.071290 0.234 Uiso 0.451(15) 1 d R . P C 2
H42F H -0.354980 0.884640 0.148090 0.234 Uiso 0.451(15) 1 d R . P C 2
O7 O 0.0904(4) 1.0679(3) 0.5620(4) 0.0803(17) Uani 1 1 d . U . . .
H7 H 0.122045 1.057988 0.543218 0.120 Uiso 1 1 calc GR . . . .
C43 C 0.0805(5) 1.0883(3) 0.7118(6) 0.0670(18) Uani 1 1 d . U . . .
H43 H 0.025501 1.092337 0.666363 0.080 Uiso 0.146(14) 1 calc R . P D 2
C44 C 0.1140(5) 1.0954(4) 0.8211(6) 0.0685(18) Uani 1 1 d . U . . .
C45 C 0.1997(6) 1.0862(4) 0.8840(7) 0.080(2) Uani 1 1 d . U . . .
H45 H 0.223732 1.088622 0.957801 0.096 Uiso 1 1 calc R . . . .
C46 C 0.2470(5) 1.0743(4) 0.8433(7) 0.0742(19) Uani 1 1 d . U . . .
C47 C 0.2118(5) 1.0676(3) 0.7344(6) 0.0650(17) Uani 1 1 d . U . . .
H47 H 0.242979 1.058274 0.704485 0.078 Uiso 0.854(14) 1 calc R . P D 1
C48 C 0.1306(5) 1.0748(3) 0.6705(6) 0.0636(17) Uani 1 1 d . U . . .
C49 C 0.059640 1.111870 0.870890 0.084(2) Uani 1 1 d . U . . .
C50 C 0.001170 1.066990 0.852600 0.104(3) Uani 1 1 d . U . . .
H50A H -0.024720 1.056130 0.779240 0.156 Uiso 1 1 d R . . . .
H50B H -0.038530 1.078980 0.869400 0.156 Uiso 1 1 d R . . . .
H50C H 0.029950 1.037600 0.897640 0.156 Uiso 1 1 d R . . . .
C51 C 0.017130 1.162842 0.820770 0.105(3) Uani 1 1 d . U . . .
H51A H 0.054800 1.187740 0.820790 0.157 Uiso 1 1 d R . . . .
H51B H -0.005960 1.177050 0.860830 0.157 Uiso 1 1 d R . . . .
H51C H -0.024600 1.156290 0.748690 0.157 Uiso 1 1 d R . . . .
C52 C 0.111731 1.122051 0.994539 0.119(4) Uani 1 1 d . U . . .
H52A H 0.126820 1.088790 1.031500 0.178 Uiso 1 1 d R . . . .
H52B H 0.080990 1.142100 1.017870 0.178 Uiso 1 1 d R . . . .
H52C H 0.159150 1.141470 1.009650 0.178 Uiso 1 1 d R . . . .
C53 C 0.339549 1.069881 0.923070 0.108(3) Uani 1 1 d . U . . .
O8 O 0.0041(4) 1.0975(4) 0.6461(5) 0.082(2) Uani 0.854(14) 1 d . U P D 1
H8 H -0.022270 1.071618 0.644301 0.123 Uiso 0.854(14) 1 calc GR . P D 1
C54A C 0.381710 1.113850 0.890290 0.165(9) Uani 0.66(2) 1 d . U P E 1
H54A H 0.364080 1.110640 0.815690 0.248 Uiso 0.66(2) 1 d R . P E 1
H54B H 0.438900 1.109340 0.931200 0.248 Uiso 0.66(2) 1 d R . P E 1
H54C H 0.367730 1.148240 0.904110 0.248 Uiso 0.66(2) 1 d R . P E 1
C55A C 0.367130 1.013351 0.902659 0.181(10) Uani 0.66(2) 1 d . U P E 1
H55A H 0.323910 0.988500 0.880470 0.272 Uiso 0.66(2) 1 d R . P E 1
H55B H 0.412900 1.001140 0.967360 0.272 Uiso 0.66(2) 1 d R . P E 1
H55C H 0.381110 1.016550 0.847910 0.272 Uiso 0.66(2) 1 d R . P E 1
C56A C 0.370260 1.076139 1.035969 0.149(8) Uani 0.66(2) 1 d . U P E 1
H56A H 0.348360 1.107710 1.048280 0.223 Uiso 0.66(2) 1 d R . P E 1
H56B H 0.427740 1.078780 1.072280 0.223 Uiso 0.66(2) 1 d R . P E 1
H56C H 0.355130 1.046090 1.062520 0.223 Uiso 0.66(2) 1 d R . P E 1
O8B O 0.2558(19) 1.0484(13) 0.707(3) 0.072(9) Uani 0.146(14) 1 d . U P D 2
H8BA H 0.270841 1.071517 0.680800 0.108 Uiso 0.146(14) 1 calc GR . P D 2
C54B C 0.362720 1.093761 1.033760 0.153(12) Uani 0.34(2) 1 d . U P E 2
H54D H 0.356960 1.132900 1.027670 0.229 Uiso 0.34(2) 1 d R . P E 2
H54E H 0.418840 1.084500 1.086240 0.229 Uiso 0.34(2) 1 d R . P E 2
H54F H 0.327180 1.079160 1.058140 0.229 Uiso 0.34(2) 1 d R . P E 2
C55B C 0.381391 1.094761 0.867950 0.142(9) Uani 0.34(2) 1 d . U P E 2
H55D H 0.392980 1.067860 0.830820 0.212 Uiso 0.34(2) 1 d R . P E 2
H55E H 0.430560 1.111080 0.920350 0.212 Uiso 0.34(2) 1 d R . P E 2
H55F H 0.346970 1.121000 0.817990 0.212 Uiso 0.34(2) 1 d R . P E 2
C56B C 0.353971 1.012199 0.935889 0.135(10) Uani 0.34(2) 1 d . U P E 2
H56D H 0.348080 0.999860 0.994280 0.202 Uiso 0.34(2) 1 d R . P E 2
H56E H 0.407380 1.004770 0.950180 0.202 Uiso 0.34(2) 1 d R . P E 2
H56F H 0.315820 0.994500 0.871530 0.202 Uiso 0.34(2) 1 d R . P E 2

loop_
_atom_site_aniso_label
_atom_site_aniso_U_11
_atom_site_aniso_U_22
_atom_site_aniso_U_33
_atom_site_aniso_U_23
_atom_site_aniso_U_13
_atom_site_aniso_U_12
Co1 0.0509(4) 0.0571(5) 0.0756(5) 0.0008(7) 0.0437(3) 0.0018(6)
N1 0.0452(16) 0.052(2) 0.0632(19) -0.007(3) 0.0314(15) 0.000(3)
N2 0.0505(16) 0.053(2) 0.0594(18) -0.001(3) 0.0350(15) -0.001(3)
C57 0.072(3) 0.072(3) 0.069(3) -0.008(5) 0.046(2) -0.007(5)
C58 0.066(3) 0.088(4) 0.058(2) 0.002(5) 0.026(2) 0.002(5)
C59 0.051(2) 0.070(3) 0.067(3) -0.002(4) 0.027(2) -0.009(4)
C60 0.0439(17) 0.042(2) 0.063(2) 0.000(4) 0.0331(16) -0.001(3)
O1 0.056(3) 0.062(4) 0.093(4) -0.003(3) 0.045(3) 0.008(3)
O2 0.069(3) 0.044(5) 0.082(4) 0.003(4) 0.051(3) 0.004(4)
O3 0.054(4) 0.073(4) 0.071(5) -0.007(5) 0.038(3) -0.007(6)
O4 0.064(3) 0.056(4) 0.056(3) -0.005(3) 0.041(3) -0.003(3)
C1 0.050(3) 0.058(4) 0.082(4) 0.007(3) 0.041(3) 0.008(3)
C2 0.050(3) 0.074(5) 0.083(4) 0.006(4) 0.043(3) 0.010(3)
C3 0.065(4) 0.065(5) 0.096(5) 0.013(4) 0.050(4) 0.017(4)
C4 0.072(4) 0.055(4) 0.110(5) 0.010(4) 0.062(4) 0.012(3)
C5 0.062(4) 0.043(4) 0.104(5) 0.007(4) 0.051(4) 0.007(3)
C6 0.065(4) 0.052(4) 0.092(4) 0.014(4) 0.047(3) 0.005(3)
C7 0.066(4) 0.108(6) 0.101(5) -0.023(5) 0.038(4) 0.000(5)
C8 0.070(6) 0.145(12) 0.111(8) -0.024(8) 0.041(6) 0.011(7)
C9 0.076(6) 0.102(7) 0.147(9) -0.016(7) 0.041(6) -0.021(6)
C10 0.079(6) 0.162(13) 0.100(6) -0.038(8) 0.042(5) 0.004(7)
C11A 0.097(5) 0.068(5) 0.146(7) -0.013(5) 0.084(5) 0.013(4)
C12A 0.141(10) 0.082(9) 0.183(12) 0.003(9) 0.088(10) 0.021(8)
C13A 0.115(8) 0.100(8) 0.126(8) -0.023(7) 0.075(7) 0.013(7)
C14A 0.118(9) 0.076(8) 0.209(12) -0.033(9) 0.068(9) 0.000(7)
C15 0.046(3) 0.050(4) 0.063(3) -0.006(3) 0.033(3) -0.006(3)
C16 0.052(3) 0.052(4) 0.064(3) 0.003(3) 0.037(3) 0.000(3)
C17 0.070(4) 0.064(5) 0.069(4) 0.005(4) 0.043(4) -0.010(4)
C18 0.079(4) 0.068(4) 0.069(4) -0.006(3) 0.043(3) -0.014(4)
C19 0.076(4) 0.063(4) 0.070(4) -0.005(4) 0.040(3) -0.009(4)
C20 0.052(3) 0.059(4) 0.060(3) -0.001(3) 0.038(3) 0.006(3)
C21 0.078(4) 0.067(5) 0.079(4) -0.006(4) 0.047(3) 0.004(4)
C22 0.108(7) 0.075(7) 0.096(6) 0.003(6) 0.071(6) 0.003(6)
C23 0.120(8) 0.095(8) 0.102(6) 0.007(6) 0.081(6) 0.016(7)
C24 0.089(6) 0.094(8) 0.103(7) -0.027(7) 0.039(6) -0.006(7)
C25 0.123(6) 0.098(6) 0.101(6) -0.011(5) 0.059(5) -0.039(5)
C26A 0.124(10) 0.145(12) 0.174(12) 0.011(10) 0.069(9) -0.027(9)
C27A 0.170(10) 0.117(9) 0.145(9) -0.031(8) 0.075(8) -0.064(9)
C28A 0.192(12) 0.123(11) 0.137(10) 0.014(9) 0.077(9) -0.047(10)
O1A 0.067(6) 0.079(7) 0.075(6) 0.001(7) 0.040(5) -0.001(7)
O2A 0.062(4) 0.063(4) 0.066(5) 0.000(3) 0.035(3) 0.001(3)
O3A 0.051(8) 0.057(6) 0.069(7) -0.005(7) 0.038(6) -0.012(7)
O4A 0.065(6) 0.046(8) 0.085(7) 0.005(8) 0.044(6) 0.010(8)
C1A 0.061(4) 0.065(5) 0.059(4) -0.003(3) 0.033(3) -0.002(3)
C2A 0.062(7) 0.083(8) 0.085(7) -0.012(7) 0.036(6) -0.014(7)
C3A 0.068(8) 0.082(10) 0.084(9) -0.009(8) 0.040(7) -0.020(8)
C4A 0.083(6) 0.077(6) 0.084(6) -0.006(6) 0.043(6) -0.016(6)
C5A 0.071(6) 0.065(6) 0.073(6) -0.005(6) 0.037(5) -0.006(5)
C6A 0.057(5) 0.062(5) 0.066(5) -0.003(5) 0.041(5) 0.003(5)
C7A 0.065(7) 0.107(8) 0.108(8) -0.015(8) 0.038(7) 0.000(8)
C8A 0.056(12) 0.120(17) 0.136(17) 0.002(15) 0.028(12) 0.001(13)
C9A 0.050(9) 0.101(11) 0.138(12) -0.017(12) 0.037(9) 0.003(10)
C10A 0.108(14) 0.156(17) 0.125(15) -0.005(17) 0.050(14) 0.027(17)
C11B 0.116(7) 0.107(7) 0.117(7) -0.003(7) 0.065(6) -0.020(6)
C12B 0.104(14) 0.116(17) 0.147(16) -0.034(15) 0.071(13) -0.026(14)
C13B 0.131(13) 0.113(12) 0.129(12) -0.021(12) 0.078(11) -0.028(12)
C14B 0.137(12) 0.099(12) 0.123(11) 0.009(11) 0.079(10) -0.050(11)
C15A 0.057(6) 0.058(6) 0.076(6) -0.003(6) 0.036(6) -0.008(6)
C16A 0.075(7) 0.065(8) 0.076(7) 0.002(7) 0.039(6) 0.005(7)
C17A 0.074(8) 0.065(9) 0.085(9) 0.007(8) 0.051(7) 0.002(8)
C18A 0.073(6) 0.059(6) 0.109(6) 0.005(6) 0.059(5) 0.008(6)
C19A 0.065(5) 0.052(6) 0.100(6) 0.009(6) 0.053(5) 0.002(5)
C20A 0.057(5) 0.048(5) 0.091(6) 0.002(6) 0.046(5) -0.001(5)
C21A 0.081(7) 0.073(8) 0.059(6) 0.017(7) 0.047(6) 0.005(8)
C22A 0.091(10) 0.079(11) 0.073(9) 0.022(10) 0.041(9) -0.007(10)
C23A 0.108(13) 0.094(14) 0.074(11) 0.007(12) 0.057(10) 0.023(13)
C24A 0.081(10) 0.081(11) 0.034(6) 0.017(10) 0.031(7) -0.003(11)
C25A 0.101(8) 0.073(7) 0.144(8) -0.008(7) 0.071(7) 0.015(7)
C26B 0.131(13) 0.066(12) 0.139(14) -0.027(12) 0.089(11) -0.006(12)
C27B 0.128(15) 0.084(16) 0.193(17) -0.009(16) 0.077(15) 0.011(15)
C28B 0.106(15) 0.095(16) 0.140(16) -0.010(14) 0.056(14) 0.001(14)
O5 0.141(6) 0.115(6) 0.081(4) 0.015(4) 0.066(4) 0.046(5)
C29 0.083(4) 0.071(5) 0.068(4) -0.009(4) 0.041(3) -0.002(4)
C30 0.096(5) 0.069(5) 0.077(4) -0.017(4) 0.038(4) -0.011(4)
C31 0.097(5) 0.083(5) 0.093(5) -0.025(4) 0.038(4) -0.017(5)
C32 0.087(5) 0.075(5) 0.111(5) -0.019(4) 0.035(4) -0.020(4)
C33 0.090(5) 0.074(5) 0.117(5) -0.008(4) 0.057(4) -0.006(4)
C34 0.091(5) 0.062(4) 0.082(4) -0.004(4) 0.052(4) -0.004(4)
C35 0.124(6) 0.096(6) 0.100(5) -0.023(5) 0.065(5) -0.009(5)
C36 0.165(12) 0.118(10) 0.163(11) -0.028(9) 0.095(9) 0.029(9)
C37 0.162(11) 0.145(11) 0.107(7) -0.053(8) 0.072(8) -0.027(9)
C38 0.139(10) 0.146(11) 0.152(10) -0.060(8) 0.097(8) -0.047(8)
C39 0.085(5) 0.098(6) 0.143(7) -0.040(6) 0.017(5) -0.012(5)
O6 0.104(6) 0.119(7) 0.095(5) -0.032(5) 0.059(5) 0.001(5)
C40A 0.142(16) 0.150(18) 0.166(16) -0.016(15) 0.043(14) -0.018(14)
C41A 0.089(11) 0.145(15) 0.206(16) 0.007(15) 0.025(13) -0.019(12)
C42A 0.113(12) 0.131(14) 0.194(15) -0.028(13) 0.039(13) -0.015(12)
O6B 0.112(12) 0.112(12) 0.112(12) -0.001(3) 0.056(6) 0.000(3)
C40B 0.147(16) 0.159(19) 0.185(18) 0.015(17) 0.045(16) -0.010(15)
C41B 0.118(12) 0.118(13) 0.156(14) -0.034(13) 0.027(13) -0.022(11)
C42B 0.115(14) 0.145(17) 0.185(17) -0.040(15) 0.058(13) -0.001(14)
O7 0.091(4) 0.089(4) 0.068(3) -0.010(3) 0.045(3) 0.020(3)
C43 0.073(4) 0.061(4) 0.065(4) -0.012(3) 0.034(3) -0.002(3)
C44 0.072(4) 0.074(4) 0.068(3) -0.008(3) 0.042(3) -0.010(3)
C45 0.082(4) 0.084(5) 0.062(4) -0.008(4) 0.027(3) -0.020(4)
C46 0.062(3) 0.072(4) 0.086(4) 0.002(3) 0.035(3) -0.010(3)
C47 0.068(4) 0.057(4) 0.078(4) -0.003(3) 0.043(3) -0.010(3)
C48 0.077(4) 0.054(4) 0.062(3) -0.001(3) 0.036(3) 0.005(3)
C49 0.090(5) 0.109(6) 0.066(4) -0.024(4) 0.048(4) -0.012(4)
C50 0.114(7) 0.123(8) 0.100(6) -0.013(6) 0.072(6) -0.027(6)
C51 0.119(7) 0.126(9) 0.094(6) -0.030(6) 0.072(6) -0.005(7)
C52 0.126(8) 0.167(12) 0.070(5) -0.016(6) 0.055(6) -0.004(8)
C53 0.071(4) 0.109(6) 0.127(6) 0.018(5) 0.036(4) -0.008(4)
O8 0.064(4) 0.113(6) 0.062(4) -0.016(4) 0.026(3) 0.007(4)
C54A 0.081(9) 0.146(14) 0.200(14) 0.027(12) 0.019(10) -0.037(9)
C55A 0.096(10) 0.128(12) 0.211(15) -0.028(12) -0.004(11) 0.040(10)
C56A 0.095(10) 0.152(15) 0.111(10) -0.025(9) -0.014(9) -0.007(9)
O8B 0.057(13) 0.058(15) 0.105(17) -0.026(13) 0.043(12) -0.018(11)
C54B 0.079(13) 0.155(18) 0.135(15) -0.009(14) -0.013(14) -0.001(13)
C55B 0.052(10) 0.156(17) 0.194(16) 0.055(15) 0.045(11) -0.030(11)
C56B 0.064(11) 0.119(15) 0.174(17) 0.015(14) 0.025(12) 0.028(11)

loop_
_atom_type_symbol
_atom_type_description
_atom_type_scat_dispersion_real
_atom_type_scat_dispersion_imag
_atom_type_scat_source
C C 0.0181 0.0091 'International Tables Vol C Tables 4.2.6.8 and 6.1.1.4'
H H 0.0000 0.0000 'International Tables Vol C Tables 4.2.6.8 and 6.1.1.4'
Co Co -2.3653 3.6143 'International Tables Vol C Tables 4.2.6.8 and 6.1.1.4'
N N 0.0311 0.0180 'International Tables Vol C Tables 4.2.6.8 and 6.1.1.4'
O O 0.0492 0.0322 'International Tables Vol C Tables 4.2.6.8 and 6.1.1.4'

loop_
_geom_angle_atom_site_label_1
_geom_angle_atom_site_label_2
_geom_angle_atom_site_label_3
_geom_angle
_geom_angle_site_symmetry_1
_geom_angle_site_symmetry_3
_geom_angle_publ_flag
N2 Co1 N1 76.32(13) . 2_556 ?
O1 Co1 N1 99.3(3) . 2_556 ?
O1 Co1 N2 169.4(3) . . ?
O1 Co1 O2 75.4(5) . . ?
O2 Co1 N1 97.4(6) . 2_556 ?
O2 Co1 N2 95.5(5) . . ?
O3 Co1 N1 167.0(3) . 2_556 ?
O3 Co1 N2 91.1(3) . . ?
O3 Co1 O1 93.6(4) . . ?
O3 Co1 O2 87.0(8) . . ?
O4 Co1 N1 96.0(3) . 2_556 ?
O4 Co1 N2 102.7(3) . . ?
O4 Co1 O1 87.2(3) . . ?
O4 Co1 O2 159.5(5) . . ?
O4 Co1 O3 83.3(7) . . ?
O1A Co1 N2 165.8(8) . . ?
O1A Co1 O2A 80.6(10) . . ?
O2A Co1 N2 91.0(6) . . ?
O3A Co1 N2 100.3(8) . . ?
O3A Co1 O1A 87.9(11) . . ?
O3A Co1 O2A 71.3(18) . . ?
O4A Co1 N2 97.4(17) . . ?
O4A Co1 O1A 94.3(19) . . ?
O4A Co1 O2A 159(2) . . ?
O4A Co1 O3A 89(3) . . ?
C59 N1 Co1 128.3(3) . 2_556 ?
C59 N1 C60 117.1(4) . . ?
C60 N1 Co1 114.6(3) . 2_556 ?
C57 N2 Co1 128.2(3) . . ?
C57 N2 C60 116.8(4) . . ?
C60 N2 Co1 114.9(3) . . ?
N2 C57 C58 121.3(4) . . ?
C57 C58 C59 118.1(5) . . ?
N1 C59 C58 120.7(4) . . ?
N1 C60 C60 117.0(4) . 2_556 ?
N2 C60 N1 125.9(4) . . ?
N2 C60 C60 117.1(4) . 2_556 ?
C1 O1 Co1 116.6(6) . . ?
C6 O2 Co1 109.9(8) . . ?
C15 O3 Co1 106.7(10) . . ?
C20 O4 Co1 109.3(6) . . ?
O1 C1 C2 129.4(4) . . ?
O1 C1 C6 112.2(4) . . ?
C2 C1 C6 116.650(1) . . ?
C1 C2 C7 117.835(1) . . ?
C3 C2 C1 116.070(1) . . ?
C3 C2 C7 126.095(1) . . ?
C2 C3 C4 126.957(1) . . ?
C3 C4 C11A 120.645(1) . . ?
C5 C4 C3 117.881(2) . . ?
C5 C4 C11A 121.328(2) . . ?
C4 C5 C6 120.149(2) . . ?
O2 C6 C1 117.3(5) . . ?
O2 C6 C5 120.4(5) . . ?
C5 C6 C1 122.225(2) . . ?
C2 C7 C9 108.213(2) . . ?
C8 C7 C2 111.611(1) . . ?
C8 C7 C9 109.606(1) . . ?
C10 C7 C2 109.893(2) . . ?
C10 C7 C8 106.613(3) . . ?
C10 C7 C9 110.923(2) . . ?
C4 C11A C13A 108.461(3) . . ?
C12A C11A C4 105.564(1) . . ?
C12A C11A C13A 110.808(2) . . ?
C12A C11A C14A 107.951(3) . . ?
C14A C11A C4 116.221(1) . . ?
C14A C11A C13A 107.823(2) . . ?
O3 C15 C16 122.1(10) . . ?
O3 C15 C20 119.2(10) . . ?
C16 C15 C20 118.6(8) . . ?
C15 C16 C21 121.3(7) . . ?
C17 C16 C15 118.1(9) . . ?
C17 C16 C21 120.6(7) . . ?
C16 C17 C18 122.6(10) . . ?
C17 C18 C25 116.7(8) . . ?
C19 C18 C17 118.8(11) . . ?
C19 C18 C25 124.5(10) . . ?
C18 C19 C20 123.2(12) . . ?
O4 C20 C15 116.9(9) . . ?
O4 C20 C19 124.3(10) . . ?
C19 C20 C15 118.7(9) . . ?
C22 C21 C16 108.2(3) . . ?
C23 C21 C16 113.7(3) . . ?
C23 C21 C22 109.030(1) . . ?
C24 C21 C16 109.1(3) . . ?
C24 C21 C22 109.958(1) . . ?
C24 C21 C23 106.874(2) . . ?
C26A C25 C18 109.0(4) . . ?
C26A C25 C27A 109.244(2) . . ?
C26A C25 C28A 109.636(2) . . ?
C27A C25 C18 110.7(4) . . ?
C27A C25 C28A 109.469(2) . . ?
C28A C25 C18 108.8(4) . . ?
C1A O1A Co1 101.2(16) . . ?
C6A O2A Co1 105.9(16) . . ?
C15A O3A Co1 107(3) . . ?
C20A O4A Co1 115(3) . . ?
O1A C1A C2A 116.4(16) . . ?
O1A C1A C6A 122.7(17) . . ?
C2A C1A C6A 120.0 . . ?
C1A C2A C3A 120.0 . . ?
C1A C2A C7A 128.2(11) . . ?
C3A C2A C7A 111.6(11) . . ?
C4A C3A C2A 120.0 . . ?
C3A C4A C11B 116.4(12) . . ?
C5A C4A C3A 120.0 . . ?
C5A C4A C11B 122.8(12) . . ?
C4A C5A C6A 120.0 . . ?
O2A C6A C1A 120.8(17) . . ?
O2A C6A C5A 118.2(17) . . ?
C5A C6A C1A 120.0 . . ?
C8A C7A C2A 117.7(6) . . ?
C8A C7A C9A 107.063(1) . . ?
C9A C7A C2A 107.5(7) . . ?
C10A C7A C2A 113.6(7) . . ?
C10A C7A C8A 105.034(2) . . ?
C10A C7A C9A 105.042(2) . . ?
C12B C11B C4A 112.3(7) . . ?
C12B C11B C13B 105.490(1) . . ?
C12B C11B C14B 107.765(2) . . ?
C13B C11B C4A 121.2(8) . . ?
C14B C11B C4A 110.5(7) . . ?
C14B C11B C13B 98.063(2) . . ?
O3A C15A C16A 118(3) . . ?
O3A C15A C20A 117(3) . . ?
C16A C15A C20A 123(3) . . ?
C15A C16A C21A 122(3) . . ?
C17A C16A C15A 107(3) . . ?
C17A C16A C21A 130(3) . . ?
C16A C17A C18A 137(3) . . ?
C17A C18A C19A 110(3) . . ?
C17A C18A C25A 131(3) . . ?
C25A C18A C19A 119(3) . . ?
C20A C19A C18A 120(3) . . ?
C15A C20A O4A 108(3) . . ?
C19A C20A O4A 130(3) . . ?
C19A C20A C15A 121(3) . . ?
C16A C21A C22A 107.0(13) . . ?
C16A C21A C23A 110.0(13) . . ?
C16A C21A C24A 110.1(13) . . ?
C23A C21A C22A 107.803(2) . . ?
C24A C21A C22A 113.232(1) . . ?
C24A C21A C23A 108.637(2) . . ?
C18A C25A C27B 108.8(12) . . ?
C26B C25A C18A 108.0(14) . . ?
C26B C25A C27B 105.170(2) . . ?
C26B C25A C28B 113.070(2) . . ?
C28B C25A C18A 112.2(13) . . ?
C28B C25A C27B 109.420(1) . . ?
C30 C29 O6 119.8(8) . . ?
C34 C29 C30 121.7(9) . . ?
C34 C29 O6 118.5(7) . . ?
C29 C30 C35 121.6(8) . . ?
C31 C30 C29 117.0(10) . . ?
C31 C30 C35 121.4(8) . . ?
C30 C31 C32 125.3(10) . . ?
C31 C32 C33 114.4(10) . . ?
C31 C32 C39 123.8(9) . . ?
C33 C32 C39 121.7(10) . . ?
C34 C33 C32 121.1(11) . . ?
C34 C33 O6B 138(2) . . ?
O6B C33 C32 99(2) . . ?
O5 C34 C29 118.2(9) . . ?
C33 C34 O5 121.5(9) . . ?
C33 C34 C29 120.3(9) . . ?
C30 C35 C36 109.1(4) . . ?
C30 C35 C38 107.9(4) . . ?
C37 C35 C30 113.3(3) . . ?
C37 C35 C36 107.421(1) . . ?
C37 C35 C38 108.792(1) . . ?
C38 C35 C36 110.358(2) . . ?
C32 C39 C40A 109.9(5) . . ?
C32 C39 C41A 105.1(5) . . ?
C32 C39 C40B 111.8(5) . . ?
C41A C39 C40A 103.890(2) . . ?
C42A C39 C32 111.4(4) . . ?
C42A C39 C40A 108.789(1) . . ?
C42A C39 C41A 117.379(2) . . ?
C41B C39 C32 115.7(4) . . ?
C41B C39 C40B 100.708(2) . . ?
C41B C39 C42B 111.404(1) . . ?
C42B C39 C32 118.2(5) . . ?
C42B C39 C40B 95.793(2) . . ?
C44 C43 C48 119.3(8) . . ?
O8 C43 C44 121.0(8) . . ?
O8 C43 C48 119.5(7) . . ?
C43 C44 C45 115.3(7) . . ?
C43 C44 C49 120.9(7) . . ?
C45 C44 C49 123.8(6) . . ?
C46 C45 C44 124.6(8) . . ?
C45 C46 C47 118.5(8) . . ?
C45 C46 C53 117.5(7) . . ?
C47 C46 C53 124.0(7) . . ?
C48 C47 C46 119.7(8) . . ?
O8B C47 C46 114(2) . . ?
O8B C47 C48 125.5(19) . . ?
O7 C48 C43 113.9(7) . . ?
O7 C48 C47 123.6(8) . . ?
C47 C48 C43 122.5(7) . . ?
C50 C49 C44 108.7(3) . . ?
C50 C49 C52 108.229(1) . . ?
C51 C49 C44 109.1(3) . . ?
C51 C49 C50 112.201(2) . . ?
C51 C49 C52 106.934(2) . . ?
C52 C49 C44 111.7(3) . . ?
C46 C53 C54A 107.0(3) . . ?
C46 C53 C55A 106.7(4) . . ?
C54A C53 C55A 107.657(1) . . ?
C56A C53 C46 119.8(4) . . ?
C56A C53 C54A 106.436(1) . . ?
C56A C53 C55A 108.765(1) . . ?
C54B C53 C46 111.4(4) . . ?
C55B C53 C46 106.7(3) . . ?
C55B C53 C54B 115.223(2) . . ?
C56B C53 C46 103.6(4) . . ?
C56B C53 C54B 108.3 . . ?
C56B C53 C55B 110.920(1) . . ?

loop_
_geom_bond_atom_site_label_1
_geom_bond_atom_site_label_2
_geom_bond_distance
_geom_bond_site_symmetry_2
_geom_bond_publ_flag
Co1 N1 2.173(4) 2_556 ?
Co1 N2 2.166(3) . ?
Co1 O1 2.068(8) . ?
Co1 O2 2.104(10) . ?
Co1 O3 2.055(16) . ?
Co1 O4 2.049(8) . ?
Co1 O1A 2.12(2) . ?
Co1 O2A 2.13(2) . ?
Co1 O3A 2.00(4) . ?
Co1 O4A 1.77(3) . ?
N1 C59 1.325(6) . ?
N1 C60 1.333(5) . ?
N2 C57 1.326(6) . ?
N2 C60 1.329(5) . ?
C57 C58 1.374(8) . ?
C58 C59 1.385(8) . ?
C60 C60 1.469(8) 2_556 ?
O1 C1 1.273(9) . ?
O2 C6 1.290(18) . ?
O3 C15 1.36(2) . ?
O4 C20 1.337(12) . ?
C1 C2 1.45741(4) . ?
C1 C6 1.46850(3) . ?
C2 C3 1.38047(3) . ?
C2 C7 1.54659(2) . ?
C3 C4 1.42062(3) . ?
C4 C5 1.34646(2) . ?
C4 C11A 1.57100(5) . ?
C5 C6 1.41976(3) . ?
C7 C8 1.54129(3) . ?
C7 C9 1.55248(3) . ?
C7 C10 1.54027(2) . ?
C11A C12A 1.53113(4) . ?
C11A C13A 1.58882(3) . ?
C11A C14A 1.55462(4) . ?
C15 C16 1.440(12) . ?
C15 C20 1.456(13) . ?
C16 C17 1.360(14) . ?
C16 C21 1.614(9) . ?
C17 C18 1.437(16) . ?
C18 C19 1.329(18) . ?
C18 C25 1.639(12) . ?
C19 C20 1.382(17) . ?
C21 C22 1.54711(3) . ?
C21 C23 1.54181(3) . ?
C21 C24 1.53670(5) . ?
C25 C26A 1.54446(3) . ?
C25 C27A 1.55853(3) . ?
C25 C28A 1.56054(4) . ?
O1A C1A 1.28(3) . ?
O2A C6A 1.24(3) . ?
O3A C15A 1.43(7) . ?
O4A C20A 1.49(6) . ?
C1A C2A 1.3900 . ?
C1A C6A 1.3900 . ?
C2A C3A 1.3900 . ?
C2A C7A 1.678(13) . ?
C3A C4A 1.3900 . ?
C4A C5A 1.3900 . ?
C4A C11B 1.693(14) . ?
C5A C6A 1.3900 . ?
C7A C8A 1.54720(3) . ?
C7A C9A 1.567573(8) . ?
C7A C10A 1.53804(4) . ?
C11B C12B 1.52807(4) . ?
C11B C13B 1.63339(4) . ?
C11B C14B 1.58841(4) . ?
C15A C16A 1.48(5) . ?
C15A C20A 1.49(4) . ?
C16A C17A 1.36(5) . ?
C16A C21A 1.49(3) . ?
C17A C18A 1.40(5) . ?
C18A C19A 1.55(5) . ?
C18A C25A 1.53(3) . ?
C19A C20A 1.31(5) . ?
C21A C22A 1.56029(3) . ?
C21A C23A 1.53858(3) . ?
C21A C24A 1.53134(5) . ?
C25A C26B 1.52497(4) . ?
C25A C27B 1.57358(3) . ?
C25A C28B 1.53202(3) . ?
O5 C34 1.356(11) . ?
C29 C30 1.386(12) . ?
C29 C34 1.368(13) . ?
C29 O6 1.415(12) . ?
C30 C31 1.324(15) . ?
C30 C35 1.578(11) . ?
C31 C32 1.414(17) . ?
C32 C33 1.422(15) . ?
C32 C39 1.548(11) . ?
C33 C34 1.348(14) . ?
C33 O6B 1.41(3) . ?
C35 C36 1.596164(15) . ?
C35 C37 1.51752(4) . ?
C35 C38 1.58253(3) . ?
C39 C40A 1.71836(4) . ?
C39 C41A 1.60208(4) . ?
C39 C42A 1.468517(5) . ?
C39 C40B 1.73735(3) . ?
C39 C41B 1.50565(5) . ?
C39 C42B 1.538195(18) . ?
O7 C48 1.372(9) . ?
C43 C44 1.389(11) . ?
C43 C48 1.408(12) . ?
C43 O8 1.310(10) . ?
C44 C45 1.449(12) . ?
C44 C49 1.595(8) . ?
C45 C46 1.342(14) . ?
C46 C47 1.379(11) . ?
C46 C53 1.568(8) . ?
C47 C48 1.372(11) . ?
C47 O8B 1.21(3) . ?
C49 C50 1.52451(3) . ?
C49 C51 1.503306(12) . ?
C49 C52 1.57419(4) . ?
C53 C54A 1.58273(3) . ?
C53 C55A 1.602305(7) . ?
C53 C56A 1.44187(4) . ?
C53 C54B 1.55446(3) . ?
C53 C55B 1.52522(2) . ?
C53 C56B 1.47802(3) . ?

loop_
_twin_individual_id
_twin_individual_mass_fraction_refined
1 0.436(10)
2 0.564(10)
